data_7003345
loop_
_publ_author_name
'Singh, Anupam'
'Anandhi, U.'
'Cinellu, Maria Agostina'
'Sharp, Paul R.'

_publ_section_title
;
 Diimine supported group 10 hydroxo, oxo, amido, and imido complexes
;
_journal_issue 17
_journal_name_full 'Dalton Transactions'
_journal_page_first 2314
_journal_page_last 2327
_journal_paper_doi 10.1039/b715663d
_journal_year 2008
_chemical_formula_moiety 'C72 H78 Au2 N4 O2 P2 Pt2 2+, 2(B F4 -1), 2(C H2 Cl2)'
_chemical_formula_sum 'C74 H82 Au2 B2 Cl4 F8 N4 O2 P2 Pt2'
_chemical_formula_weight 2220.91
_space_group_IT_number 14
_symmetry_cell_setting monoclinic
_symmetry_Int_Tables_number 14
_symmetry_space_group_name_Hall '-P 2ybc'
_symmetry_space_group_name_H-M 'P 1 21/c 1'
_atom_sites_solution_hydrogens geom
_atom_sites_solution_primary direct
_atom_sites_solution_secondary difmap
_audit_creation_method SHELXL-97
_cell_angle_alpha 90.00
_cell_angle_beta 96.2570(10)
_cell_angle_gamma 90.00
_cell_formula_units_Z 2
_cell_length_a 13.5140(7)
_cell_length_b 15.3931(8)
_cell_length_c 18.8441(10)
_cell_measurement_reflns_used 5393
_cell_measurement_temperature 173(2)
_cell_measurement_theta_max 27.14
_cell_measurement_theta_min 2.21
_cell_volume 3896.6(4)
_computing_cell_refinement 'SMART (Bruker, 1998)'
_computing_data_collection 'SMART (Bruker, 1998)'
_computing_data_reduction 'SAINT (Bruker, 1998)'
_computing_molecular_graphics
;
L. J. Barbour, X-Seed - Graphical Interface to
SHELX-97 and POV-Ray, 1999
ORTEP (Johnson, 1976), ORTEP 3 for Windows (L. J. Farrugia, 1997)
;
_computing_publication_material 'CIFTAB (Sheldrick, 1997)'
_computing_structure_refinement
;
SHELXL-97 (Sheldrick, 1997), L. J. Barbour, X-Seed - Graphical Interface to
SHELX-97 and POV-Ray, 1999
;
_computing_structure_solution 'SHELXS-97 (Sheldrick, 1990)'
_diffrn_ambient_temperature 173(2)
_diffrn_measured_fraction_theta_full 0.994
_diffrn_measured_fraction_theta_max 0.994
_diffrn_measurement_device_type 'CCD area detector'
_diffrn_measurement_method 'phi and omega scans'
_diffrn_radiation_monochromator graphite
_diffrn_radiation_source 'fine-focus sealed tube'
_diffrn_radiation_type MoK\a
_diffrn_radiation_wavelength 0.71073
_diffrn_reflns_av_R_equivalents 0.0523
_diffrn_reflns_av_sigmaI/netI 0.0574
_diffrn_reflns_limit_h_max 17
_diffrn_reflns_limit_h_min -17
_diffrn_reflns_limit_k_max 19
_diffrn_reflns_limit_k_min -19
_diffrn_reflns_limit_l_max 23
_diffrn_reflns_limit_l_min -24
_diffrn_reflns_number 27397
_diffrn_reflns_theta_full 27.15
_diffrn_reflns_theta_max 27.15
_diffrn_reflns_theta_min 1.71
_diffrn_standards_decay_% 0.0
_exptl_absorpt_coefficient_mu 7.576
_exptl_absorpt_correction_T_max 0.7032
_exptl_absorpt_correction_T_min 0.1768
_exptl_absorpt_correction_type multi-scan
_exptl_absorpt_process_details
;
Data were corrected for decay and absorption using the program SADABS
based on the method of R.H. Blessing (Acta Cryst. A51, 33-38, 1995).
;
_exptl_crystal_colour yellow
_exptl_crystal_density_diffrn 1.893
_exptl_crystal_density_method 'not measured'
_exptl_crystal_description prism
_exptl_crystal_F_000 2128
_exptl_crystal_size_max 0.35
_exptl_crystal_size_mid 0.30
_exptl_crystal_size_min 0.05
_refine_diff_density_max 2.562
_refine_diff_density_min -1.130
_refine_diff_density_rms 0.170
_refine_ls_extinction_method none
_refine_ls_goodness_of_fit_ref 1.015
_refine_ls_hydrogen_treatment noref
_refine_ls_matrix_type full
_refine_ls_number_parameters 442
_refine_ls_number_reflns 8598
_refine_ls_number_restraints 0
_refine_ls_restrained_S_all 1.015
_refine_ls_R_factor_all 0.0524
_refine_ls_R_factor_gt 0.0340
_refine_ls_shift/su_max 0.003
_refine_ls_shift/su_mean 0.000
_refine_ls_structure_factor_coef Fsqd
_refine_ls_weighting_details 'calc w=1/[\s^2^(Fo^2^)+(0.0407P)^2^+1.0786P] where P=(Fo^2^+2Fc^2^)/3'
_refine_ls_weighting_scheme calc
_refine_ls_wR_factor_gt 0.0786
_refine_ls_wR_factor_ref 0.0867
_reflns_number_gt 6769
_reflns_number_total 8598
_reflns_threshold_expression >2sigma(I)
_cod_data_source_file b715663d.txt
_cod_data_source_block Pt2Au2O2_(9,M=Pt)
_cod_original_sg_symbol_H-M 'P 21/c'
_cod_database_code 7003345

loop_
_symmetry_equiv_pos_as_xyz
'x, y, z'
'-x, y+1/2, -z+1/2'
'-x, -y, -z'
'x, -y-1/2, z-1/2'

loop_
_atom_site_label
_atom_site_type_symbol
_atom_site_fract_x
_atom_site_fract_y
_atom_site_fract_z
_atom_site_U_iso_or_equiv
_atom_site_adp_type
_atom_site_occupancy
_atom_site_symmetry_multiplicity
_atom_site_calc_flag
_atom_site_refinement_flags
_atom_site_disorder_assembly
_atom_site_disorder_group
Au1 Au 0.684954(16) 0.432033(12) 0.036959(11) 0.02273(7) Uani 1 1 d . . .
Pt1 Pt 0.463399(16) 0.413104(12) 0.026988(11) 0.02045(7) Uani 1 1 d . . .
Cl1 Cl 0.34130(19) 0.32243(16) 0.26675(13) 0.0800(7) Uani 1 1 d . . .
P1 P 0.80393(12) 0.33645(9) 0.02277(8) 0.0259(3) Uani 1 1 d . . .
F1 F 0.8028(4) -0.1271(3) -0.2766(2) 0.0708(14) Uani 1 1 d . . .
O1 O 0.5653(3) 0.5069(2) 0.05751(18) 0.0201(8) Uiso 1 1 d . . .
N1 N 0.4932(3) 0.3300(3) 0.1078(2) 0.0229(10) Uiso 1 1 d . . .
C1 C 0.9040(5) 0.3746(3) -0.0261(3) 0.0308(14) Uani 1 1 d . . .
B1 B 0.7857(6) -0.0561(5) -0.2353(4) 0.0372(17) Uani 1 1 d . . .
Cl2 Cl 0.2201(2) 0.37634(16) 0.13957(16) 0.0942(8) Uani 1 1 d . . .
F2 F 0.8753(3) -0.0168(2) -0.2121(2) 0.0520(11) Uani 1 1 d . . .
N2 N 0.3680(3) 0.3187(3) -0.0055(2) 0.0218(10) Uiso 1 1 d . . .
C2 C 0.8804(6) 0.4079(4) -0.0933(4) 0.0432(17) Uani 1 1 d . . .
H2 H 0.8129 0.4092 -0.1136 0.052 Uiso 1 1 calc R . .
F3 F 0.7250(3) 0.0041(3) -0.2727(3) 0.0726(14) Uani 1 1 d . . .
C3 C 0.9548(7) 0.4398(4) -0.1321(4) 0.052(2) Uani 1 1 d . . .
H3 H 0.9384 0.4619 -0.1789 0.062 Uiso 1 1 calc R . .
F4 F 0.7401(3) -0.0840(2) -0.1759(2) 0.0475(10) Uani 1 1 d . . .
C4 C 1.0511(7) 0.4389(4) -0.1021(5) 0.055(2) Uani 1 1 d . . .
H4 H 1.1019 0.4608 -0.1283 0.065 Uiso 1 1 calc R . .
C5 C 1.0756(6) 0.4072(4) -0.0351(5) 0.052(2) Uani 1 1 d . . .
H5 H 1.1431 0.4075 -0.0147 0.063 Uiso 1 1 calc R . .
C6 C 1.0015(5) 0.3743(4) 0.0038(4) 0.0402(16) Uani 1 1 d . . .
H6 H 1.0184 0.3518 0.0505 0.048 Uiso 1 1 calc R . .
C7 C 0.8630(4) 0.2915(4) 0.1057(3) 0.0276(13) Uani 1 1 d . . .
C8 C 0.8649(5) 0.3398(4) 0.1679(3) 0.0325(14) Uani 1 1 d . . .
H8 H 0.8311 0.3940 0.1675 0.039 Uiso 1 1 calc R . .
C9 C 0.9163(5) 0.3092(4) 0.2308(4) 0.0436(17) Uani 1 1 d . . .
H9 H 0.9182 0.3427 0.2732 0.052 Uiso 1 1 calc R . .
C10 C 0.9641(5) 0.2306(4) 0.2316(4) 0.0444(17) Uani 1 1 d . . .
H10 H 0.9994 0.2100 0.2747 0.053 Uiso 1 1 calc R . .
C11 C 0.9614(5) 0.1810(4) 0.1703(4) 0.0456(18) Uani 1 1 d . . .
H11 H 0.9941 0.1264 0.1714 0.055 Uiso 1 1 calc R . .
C12 C 0.9112(5) 0.2112(4) 0.1076(4) 0.0396(16) Uani 1 1 d . . .
H12 H 0.9093 0.1771 0.0654 0.048 Uiso 1 1 calc R . .
C13 C 0.7498(4) 0.2434(4) -0.0267(3) 0.0296(13) Uani 1 1 d . . .
C14 C 0.7966(5) 0.2010(4) -0.0797(4) 0.0403(16) Uani 1 1 d . . .
H14 H 0.8596 0.2206 -0.0912 0.048 Uiso 1 1 calc R . .
C15 C 0.7512(6) 0.1304(4) -0.1154(4) 0.0485(19) Uani 1 1 d . . .
H15 H 0.7840 0.1014 -0.1507 0.058 Uiso 1 1 calc R . .
C16 C 0.6596(6) 0.1020(4) -0.1006(4) 0.0482(19) Uani 1 1 d . . .
H16 H 0.6288 0.0536 -0.1254 0.058 Uiso 1 1 calc R . .
C17 C 0.6129(6) 0.1444(4) -0.0493(4) 0.055(2) Uani 1 1 d . . .
H17 H 0.5489 0.1256 -0.0393 0.065 Uiso 1 1 calc R . .
C18 C 0.6569(5) 0.2130(4) -0.0126(4) 0.0423(17) Uani 1 1 d . . .
H18 H 0.6236 0.2405 0.0231 0.051 Uiso 1 1 calc R . .
C19 C 0.5641(4) 0.3415(3) 0.1636(3) 0.0246(12) Uani 1 1 d . . .
H19 H 0.5963 0.3963 0.1694 0.029 Uiso 1 1 calc R . .
C20 C 0.5912(4) 0.2769(4) 0.2118(3) 0.0290(13) Uani 1 1 d . . .
H20 H 0.6411 0.2874 0.2504 0.035 Uiso 1 1 calc R . .
C21 C 0.5447(5) 0.1947(4) 0.2042(3) 0.0290(13) Uani 1 1 d . . .
C22 C 0.4703(4) 0.1850(3) 0.1490(3) 0.0262(13) Uani 1 1 d . . .
H22 H 0.4355 0.1314 0.1434 0.031 Uiso 1 1 calc R . .
C23 C 0.4450(4) 0.2526(3) 0.1011(3) 0.0230(12) Uani 1 1 d . . .
C24 C 0.3698(4) 0.2477(3) 0.0385(3) 0.0238(12) Uani 1 1 d . . .
C25 C 0.3063(4) 0.1789(3) 0.0222(3) 0.0263(12) Uani 1 1 d . . .
H25 H 0.3091 0.1300 0.0530 0.032 Uiso 1 1 calc R . .
C26 C 0.2378(5) 0.1799(4) -0.0388(3) 0.0310(14) Uani 1 1 d . . .
C27 C 0.2403(5) 0.2517(4) -0.0831(3) 0.0301(13) Uani 1 1 d . . .
H27 H 0.1967 0.2547 -0.1261 0.036 Uiso 1 1 calc R . .
C28 C 0.3058(4) 0.3187(3) -0.0648(3) 0.0266(13) Uani 1 1 d . . .
H28 H 0.3063 0.3670 -0.0962 0.032 Uiso 1 1 calc R . .
C29 C 0.5805(5) 0.1210(4) 0.2555(3) 0.0410(17) Uani 1 1 d . . .
C30 C 0.6913(6) 0.1043(5) 0.2471(5) 0.063(2) Uani 1 1 d . . .
H30A H 0.6992 0.0948 0.1966 0.094 Uiso 1 1 calc R . .
H30B H 0.7142 0.0528 0.2747 0.094 Uiso 1 1 calc R . .
H30C H 0.7309 0.1548 0.2646 0.094 Uiso 1 1 calc R . .
C31 C 0.5675(7) 0.1475(5) 0.3315(4) 0.064(2) Uani 1 1 d . . .
H31A H 0.6051 0.2009 0.3436 0.095 Uiso 1 1 calc R . .
H31B H 0.5921 0.1011 0.3644 0.095 Uiso 1 1 calc R . .
H31C H 0.4967 0.1578 0.3357 0.095 Uiso 1 1 calc R . .
C32 C 0.5234(6) 0.0367(4) 0.2364(4) 0.058(2) Uani 1 1 d . . .
H32A H 0.4520 0.0469 0.2372 0.087 Uiso 1 1 calc R . .
H32B H 0.5456 -0.0084 0.2712 0.087 Uiso 1 1 calc R . .
H32C H 0.5361 0.0178 0.1886 0.087 Uiso 1 1 calc R . .
C33 C 0.1653(5) 0.1050(4) -0.0558(4) 0.0448(18) Uani 1 1 d . . .
C34 C 0.1110(10) 0.0873(9) 0.0091(6) 0.156(7) Uani 1 1 d . . .
H34A H 0.0519 0.1244 0.0074 0.234 Uiso 1 1 calc R . .
H34B H 0.1553 0.1000 0.0526 0.234 Uiso 1 1 calc R . .
H34C H 0.0909 0.0262 0.0092 0.234 Uiso 1 1 calc R . .
C35 C 0.0923(9) 0.1213(7) -0.1175(7) 0.161(7) Uani 1 1 d . . .
H35A H 0.0418 0.0753 -0.1210 0.241 Uiso 1 1 calc R . .
H35B H 0.1259 0.1219 -0.1611 0.241 Uiso 1 1 calc R . .
H35C H 0.0602 0.1776 -0.1119 0.241 Uiso 1 1 calc R . .
C36 C 0.2247(9) 0.0240(6) -0.0677(8) 0.127(5) Uani 1 1 d . . .
H36A H 0.1791 -0.0243 -0.0807 0.190 Uiso 1 1 calc R . .
H36B H 0.2671 0.0096 -0.0237 0.190 Uiso 1 1 calc R . .
H36C H 0.2663 0.0343 -0.1063 0.190 Uiso 1 1 calc R . .
C1M C 0.2384(6) 0.2965(5) 0.2045(5) 0.064(2) Uani 1 1 d . . .
H1M1 H 0.2502 0.2400 0.1817 0.077 Uiso 1 1 calc R . .
H1M2 H 0.1780 0.2910 0.2295 0.077 Uiso 1 1 calc R . .

loop_
_atom_site_aniso_label
_atom_site_aniso_U_11
_atom_site_aniso_U_22
_atom_site_aniso_U_33
_atom_site_aniso_U_23
_atom_site_aniso_U_13
_atom_site_aniso_U_12
Au1 0.02245(13) 0.01937(11) 0.02580(12) 0.00131(8) 0.00009(9) 0.00079(8)
Pt1 0.02262(13) 0.01559(10) 0.02295(12) 0.00231(7) 0.00162(9) -0.00078(8)
Cl1 0.0808(18) 0.0816(16) 0.0787(17) 0.0017(13) 0.0147(13) -0.0084(13)
P1 0.0247(9) 0.0245(7) 0.0280(8) -0.0019(6) 0.0004(6) 0.0013(6)
F1 0.107(4) 0.053(3) 0.056(3) -0.026(2) 0.028(3) -0.018(3)
C1 0.033(4) 0.021(3) 0.038(4) -0.005(2) 0.002(3) 0.000(2)
B1 0.044(5) 0.029(4) 0.038(4) 0.000(3) 0.002(4) 0.001(3)
Cl2 0.107(2) 0.0690(15) 0.104(2) 0.0122(15) 0.0016(17) 0.0143(15)
F2 0.039(2) 0.042(2) 0.074(3) -0.001(2) -0.002(2) 0.0010(18)
C2 0.050(5) 0.047(4) 0.032(4) -0.001(3) 0.006(3) -0.012(3)
F3 0.053(3) 0.074(3) 0.088(4) 0.043(3) -0.005(3) -0.001(2)
C3 0.069(6) 0.047(4) 0.042(4) -0.005(3) 0.019(4) -0.013(4)
F4 0.062(3) 0.043(2) 0.039(2) 0.0070(17) 0.013(2) -0.0035(18)
C4 0.064(6) 0.034(4) 0.073(6) -0.015(4) 0.042(5) -0.015(4)
C5 0.041(5) 0.040(4) 0.080(6) -0.010(4) 0.026(4) -0.002(3)
C6 0.036(4) 0.031(3) 0.055(4) -0.006(3) 0.012(3) 0.005(3)
C7 0.027(3) 0.028(3) 0.027(3) 0.001(2) 0.000(3) 0.005(2)
C8 0.033(4) 0.032(3) 0.033(3) 0.002(3) 0.004(3) 0.005(3)
C9 0.047(5) 0.050(4) 0.034(4) 0.002(3) 0.001(3) -0.001(3)
C10 0.045(4) 0.040(4) 0.044(4) 0.016(3) -0.010(3) 0.002(3)
C11 0.044(5) 0.032(3) 0.057(5) 0.007(3) -0.011(3) 0.010(3)
C12 0.049(4) 0.023(3) 0.045(4) 0.002(3) -0.004(3) 0.001(3)
C13 0.030(4) 0.028(3) 0.029(3) 0.000(2) -0.005(3) 0.002(2)
C14 0.038(4) 0.034(3) 0.048(4) -0.009(3) 0.003(3) -0.003(3)
C15 0.068(6) 0.039(4) 0.039(4) -0.014(3) 0.010(4) -0.005(4)
C16 0.054(5) 0.027(3) 0.062(5) -0.012(3) -0.006(4) -0.010(3)
C17 0.039(5) 0.036(4) 0.089(6) -0.014(4) 0.010(4) -0.010(3)
C18 0.032(4) 0.037(4) 0.060(5) -0.008(3) 0.014(3) -0.004(3)
C19 0.025(3) 0.022(3) 0.026(3) -0.001(2) 0.000(2) -0.004(2)
C20 0.030(3) 0.031(3) 0.024(3) 0.005(2) -0.005(3) -0.007(2)
C21 0.034(4) 0.029(3) 0.024(3) 0.003(2) -0.001(3) -0.004(2)
C22 0.030(3) 0.020(3) 0.029(3) 0.005(2) 0.001(3) -0.006(2)
C23 0.028(3) 0.018(2) 0.024(3) 0.003(2) 0.004(2) -0.002(2)
C24 0.021(3) 0.028(3) 0.022(3) 0.004(2) 0.002(2) 0.000(2)
C25 0.030(3) 0.022(3) 0.027(3) 0.004(2) 0.003(3) -0.004(2)
C26 0.035(4) 0.027(3) 0.030(3) 0.004(2) -0.001(3) -0.005(2)
C27 0.031(4) 0.028(3) 0.030(3) 0.001(2) -0.004(3) -0.005(2)
C28 0.037(4) 0.023(3) 0.019(3) 0.006(2) 0.001(2) -0.003(2)
C29 0.045(4) 0.034(3) 0.040(4) 0.017(3) -0.012(3) -0.010(3)
C30 0.046(5) 0.054(5) 0.084(6) 0.023(4) -0.013(4) 0.008(4)
C31 0.093(7) 0.057(5) 0.039(4) 0.020(4) -0.004(4) -0.005(4)
C32 0.063(5) 0.028(3) 0.077(6) 0.023(4) -0.024(4) -0.011(3)
C33 0.045(5) 0.039(4) 0.047(4) 0.009(3) -0.010(3) -0.018(3)
C34 0.154(13) 0.231(16) 0.083(8) 0.012(9) 0.006(8) -0.156(12)
C35 0.140(11) 0.120(9) 0.189(13) 0.091(9) -0.135(10) -0.108(9)
C36 0.111(10) 0.041(5) 0.215(15) -0.031(7) -0.047(9) -0.011(6)
C1M 0.070(6) 0.052(5) 0.073(6) -0.006(4) 0.020(5) -0.005(4)

loop_
_atom_type_symbol
_atom_type_description
_atom_type_scat_dispersion_real
_atom_type_scat_dispersion_imag
_atom_type_scat_source
C C 0.0033 0.0016 'International Tables Vol C Tables 4.2.6.8 and 6.1.1.4'
H H 0.0000 0.0000 'International Tables Vol C Tables 4.2.6.8 and 6.1.1.4'
B B 0.0013 0.0007 'International Tables Vol C Tables 4.2.6.8 and 6.1.1.4'
N N 0.0061 0.0033 'International Tables Vol C Tables 4.2.6.8 and 6.1.1.4'
O O 0.0106 0.0060 'International Tables Vol C Tables 4.2.6.8 and 6.1.1.4'
F F 0.0171 0.0103 'International Tables Vol C Tables 4.2.6.8 and 6.1.1.4'
P P 0.1023 0.0942 'International Tables Vol C Tables 4.2.6.8 and 6.1.1.4'
Cl Cl 0.1484 0.1585 'International Tables Vol C Tables 4.2.6.8 and 6.1.1.4'
Pt Pt -1.7033 8.3905 'International Tables Vol C Tables 4.2.6.8 and 6.1.1.4'
Au Au -2.0133 8.8022 'International Tables Vol C Tables 4.2.6.8 and 6.1.1.4'

loop_
_geom_angle_atom_site_label_1
_geom_angle_atom_site_label_2
_geom_angle_atom_site_label_3
_geom_angle
_geom_angle_site_symmetry_1
_geom_angle_site_symmetry_3
_geom_angle_publ_flag
O1 Au1 P1 171.91(10) . . ?
O1 Au1 Pt1 42.68(9) . . ?
P1 Au1 Pt1 131.40(4) . . ?
O1 Au1 Pt1 36.42(9) . 3_665 ?
P1 Au1 Pt1 149.95(4) . 3_665 ?
Pt1 Au1 Pt1 58.493(8) . 3_665 ?
N2 Pt1 N1 80.63(18) . . ?
N2 Pt1 O1 98.06(16) . 3_665 ?
N1 Pt1 O1 177.60(15) . 3_665 ?
N2 Pt1 O1 177.42(16) . . ?
N1 Pt1 O1 99.50(16) . . ?
O1 Pt1 O1 81.71(15) 3_665 . ?
N2 Pt1 Au1 134.35(12) . . ?
N1 Pt1 Au1 84.12(13) . . ?
O1 Pt1 Au1 95.45(10) 3_665 . ?
O1 Pt1 Au1 43.26(10) . . ?
N2 Pt1 Pt1 139.07(12) . 3_665 ?
N1 Pt1 Pt1 140.11(13) . 3_665 ?
O1 Pt1 Pt1 41.07(10) 3_665 3_665 ?
O1 Pt1 Pt1 40.64(10) . 3_665 ?
Au1 Pt1 Pt1 65.102(8) . 3_665 ?
N2 Pt1 Au1 93.91(12) . 3_665 ?
N1 Pt1 Au1 144.61(13) . 3_665 ?
O1 Pt1 Au1 37.26(10) 3_665 3_665 ?
O1 Pt1 Au1 87.45(10) . 3_665 ?
Au1 Pt1 Au1 121.507(8) . 3_665 ?
Pt1 Pt1 Au1 56.405(8) 3_665 3_665 ?
C7 P1 C1 106.2(3) . . ?
C7 P1 C13 104.8(3) . . ?
C1 P1 C13 106.0(3) . . ?
C7 P1 Au1 113.97(19) . . ?
C1 P1 Au1 115.88(19) . . ?
C13 P1 Au1 109.2(2) . . ?
Pt1 O1 Pt1 98.29(15) 3_665 . ?
Pt1 O1 Au1 106.31(16) 3_665 . ?
Pt1 O1 Au1 94.06(14) . . ?
C19 N1 C23 118.6(4) . . ?
C19 N1 Pt1 125.1(4) . . ?
C23 N1 Pt1 115.9(4) . . ?
C2 C1 C6 119.7(6) . . ?
C2 C1 P1 118.5(5) . . ?
C6 C1 P1 121.7(5) . . ?
F1 B1 F2 109.4(6) . . ?
F1 B1 F3 111.9(6) . . ?
F2 B1 F3 108.6(5) . . ?
F1 B1 F4 109.0(5) . . ?
F2 B1 F4 109.1(6) . . ?
F3 B1 F4 108.9(6) . . ?
C28 N2 C24 118.7(5) . . ?
C28 N2 Pt1 126.1(4) . . ?
C24 N2 Pt1 115.2(4) . . ?
C1 C2 C3 120.4(7) . . ?
C4 C3 C2 119.3(8) . . ?
C3 C4 C5 120.9(7) . . ?
C4 C5 C6 120.0(8) . . ?
C1 C6 C5 119.6(7) . . ?
C8 C7 C12 119.2(6) . . ?
C8 C7 P1 119.3(4) . . ?
C12 C7 P1 121.4(5) . . ?
C7 C8 C9 120.0(6) . . ?
C10 C9 C8 120.1(6) . . ?
C9 C10 C11 120.5(6) . . ?
C12 C11 C10 119.8(6) . . ?
C11 C12 C7 120.3(6) . . ?
C18 C13 C14 117.7(6) . . ?
C18 C13 P1 119.2(5) . . ?
C14 C13 P1 123.1(5) . . ?
C15 C14 C13 120.1(6) . . ?
C16 C15 C14 121.0(7) . . ?
C15 C16 C17 119.0(6) . . ?
C18 C17 C16 121.1(7) . . ?
C17 C18 C13 121.1(7) . . ?
N1 C19 C20 122.4(5) . . ?
C19 C20 C21 119.9(5) . . ?
C22 C21 C20 117.0(5) . . ?
C22 C21 C29 123.5(5) . . ?
C20 C21 C29 119.5(5) . . ?
C21 C22 C23 121.1(5) . . ?
N1 C23 C22 120.8(5) . . ?
N1 C23 C24 113.7(4) . . ?
C22 C23 C24 125.4(5) . . ?
N2 C24 C25 120.5(5) . . ?
N2 C24 C23 114.2(5) . . ?
C25 C24 C23 125.3(5) . . ?
C24 C25 C26 121.2(5) . . ?
C27 C26 C25 116.5(5) . . ?
C27 C26 C33 122.2(5) . . ?
C25 C26 C33 121.3(5) . . ?
C28 C27 C26 120.2(5) . . ?
N2 C28 C27 122.9(5) . . ?
C31 C29 C32 110.0(6) . . ?
C31 C29 C21 109.5(6) . . ?
C32 C29 C21 111.2(5) . . ?
C31 C29 C30 110.8(6) . . ?
C32 C29 C30 107.7(6) . . ?
C21 C29 C30 107.5(5) . . ?
C35 C33 C36 110.3(9) . . ?
C35 C33 C34 109.2(10) . . ?
C36 C33 C34 106.4(9) . . ?
C35 C33 C26 113.6(6) . . ?
C36 C33 C26 108.3(6) . . ?
C34 C33 C26 108.8(7) . . ?
Cl2 C1M Cl1 110.5(4) . . ?

loop_
_geom_bond_atom_site_label_1
_geom_bond_atom_site_label_2
_geom_bond_distance
_geom_bond_site_symmetry_2
_geom_bond_publ_flag
Au1 O1 2.057(3) . ?
Au1 P1 2.2170(15) . ?
Au1 Pt1 2.9937(3) . ?
Au1 Pt1 3.2600(3) 3_665 ?
Pt1 N2 1.994(4) . ?
Pt1 N1 1.996(4) . ?
Pt1 O1 2.017(3) 3_665 ?
Pt1 O1 2.034(3) . ?
Pt1 Pt1 3.0642(4) 3_665 ?
Pt1 Au1 3.2600(3) 3_665 ?
Cl1 C1M 1.764(9) . ?
P1 C7 1.812(6) . ?
P1 C1 1.815(6) . ?
P1 C13 1.818(6) . ?
F1 B1 1.374(8) . ?
O1 Pt1 2.017(3) 3_665 ?
N1 C19 1.355(7) . ?
N1 C23 1.357(6) . ?
C1 C2 1.371(9) . ?
C1 C6 1.375(9) . ?
B1 F2 1.381(9) . ?
B1 F3 1.380(8) . ?
B1 F4 1.404(9) . ?
Cl2 C1M 1.732(8) . ?
N2 C28 1.323(7) . ?
N2 C24 1.370(6) . ?
C2 C3 1.395(10) . ?
C3 C4 1.361(11) . ?
C4 C5 1.360(11) . ?
C5 C6 1.399(9) . ?
C7 C8 1.386(8) . ?
C7 C12 1.396(8) . ?
C8 C9 1.389(8) . ?
C9 C10 1.371(9) . ?
C10 C11 1.381(9) . ?
C11 C12 1.379(9) . ?
C13 C18 1.393(8) . ?
C13 C14 1.401(8) . ?
C14 C15 1.385(9) . ?
C15 C16 1.369(10) . ?
C16 C17 1.376(10) . ?
C17 C18 1.362(9) . ?
C19 C20 1.369(7) . ?
C20 C21 1.414(8) . ?
C21 C22 1.373(8) . ?
C21 C29 1.534(8) . ?
C22 C23 1.396(7) . ?
C23 C24 1.471(7) . ?
C24 C25 1.377(7) . ?
C25 C26 1.395(8) . ?
C26 C27 1.388(7) . ?
C26 C33 1.524(8) . ?
C27 C28 1.378(8) . ?
C29 C31 1.519(10) . ?
C29 C32 1.532(9) . ?
C29 C30 1.544(10) . ?
C33 C35 1.463(11) . ?
C33 C36 1.513(12) . ?
C33 C34 1.517(13) . ?
